data_4350646
loop_
_publ_author_name
'Huang, Xiao-feng'
'Ma, Jing-xin'
'Liu, Wei-sheng'

_publ_section_title
;
 Lanthanide metalloligand strategy toward d-f heterometallic metal-organic
 frameworks: magnetism and symmetric-dependent luminescent properties.
;
_journal_issue 12
_journal_name_full 'Inorganic chemistry'
_journal_page_first 5922
_journal_page_last 5930
_journal_paper_doi 10.1021/ic403080n
_journal_volume 53
_journal_year 2014
_chemical_formula_sum 'C24 H30 Co3 Er2 O42'
_chemical_formula_weight 1501.79
_space_group_crystal_system cubic
_space_group_IT_number 228
_space_group_name_Hall '-F 4ud 2vw 3'
_space_group_name_H-M_alt 'F d -3 c :2'
_atom_sites_solution_hydrogens geom
_audit_creation_method SHELXL-2013
_cell_angle_alpha 90
_cell_angle_beta 90
_cell_angle_gamma 90
_cell_formula_units_Z 16
_cell_length_a 25.5382(8)
_cell_length_b 25.5382(8)
_cell_length_c 25.5382(8)
_cell_measurement_temperature 296(2)
_cell_volume 16656.0(9)
_computing_structure_refinement 'SHELXL-2013 (Sheldrick, 2013)'
_diffrn_ambient_temperature 296(2)
_diffrn_measured_fraction_theta_full 0.927
_diffrn_measured_fraction_theta_max 0.934
_diffrn_radiation_type MoK\a
_diffrn_radiation_wavelength 0.71073
_diffrn_reflns_av_R_equivalents 0.0312
_diffrn_reflns_av_unetI/netI 0.0098
_diffrn_reflns_Laue_measured_fraction_full 0.927
_diffrn_reflns_Laue_measured_fraction_max 0.934
_diffrn_reflns_limit_h_max 31
_diffrn_reflns_limit_h_min -28
_diffrn_reflns_limit_k_max 32
_diffrn_reflns_limit_k_min -25
_diffrn_reflns_limit_l_max 33
_diffrn_reflns_limit_l_min -25
_diffrn_reflns_number 19916
_diffrn_reflns_point_group_measured_fraction_full 0.927
_diffrn_reflns_point_group_measured_fraction_max 0.934
_diffrn_reflns_theta_full 25.242
_diffrn_reflns_theta_max 27.471
_diffrn_reflns_theta_min 2.256
_exptl_absorpt_coefficient_mu 5.292
_exptl_absorpt_correction_T_max 0.289
_exptl_absorpt_correction_T_min 0.214
_exptl_absorpt_correction_type multi-scan
_exptl_absorpt_process_details SADABS
_exptl_crystal_density_diffrn 2.396
_exptl_crystal_F_000 11632
_exptl_crystal_size_max 0.290
_exptl_crystal_size_mid 0.250
_exptl_crystal_size_min 0.230
_refine_diff_density_max 0.772
_refine_diff_density_min -0.935
_refine_diff_density_rms 0.100
_refine_ls_extinction_method none
_refine_ls_goodness_of_fit_ref 1.082
_refine_ls_hydrogen_treatment constr
_refine_ls_matrix_type full
_refine_ls_number_parameters 58
_refine_ls_number_reflns 756
_refine_ls_number_restraints 0
_refine_ls_restrained_S_all 1.082
_refine_ls_R_factor_all 0.0378
_refine_ls_R_factor_gt 0.0270
_refine_ls_shift/su_max 0.000
_refine_ls_shift/su_mean 0.000
_refine_ls_structure_factor_coef Fsqd
_refine_ls_weighting_details 'w=1/[\s^2^(Fo^2^)+(0.0329P)^2^+427.6400P] where P=(Fo^2^+2Fc^2^)/3'
_refine_ls_weighting_scheme calc
_refine_ls_wR_factor_gt 0.0781
_refine_ls_wR_factor_ref 0.0877
_reflns_Friedel_coverage 0.000
_reflns_number_gt 565
_reflns_number_total 756
_reflns_threshold_expression 'I > 2\s(I)'
_cod_data_source_file ic403080n_si_002.cif
_cod_data_source_block 1c
_cod_original_cell_volume 16656.0(16)
_cod_original_sg_symbol_Hall '-F 4cvw 2vw 3'
_cod_original_sg_symbol_H-M 'F d -3 c'
_cod_database_code 4350646
_shelx_space_group_comment
;
The symmetry employed for this shelxl refinement is uniquely defined
by the following loop, which should always be used as a source of
symmetry information in preference to the above space-group names.
They are only intended as comments.
;
_shelx_estimated_absorpt_t_min 0.053
_shelx_estimated_absorpt_t_max 0.071
_shelxl_version_number 2013-4

loop_
_space_group_symop_operation_xyz
'x, y, z'
'-x+1/4, -y+3/4, z+1/2'
'-x+3/4, y+1/2, -z+1/4'
'x+1/2, -y+1/4, -z+3/4'
'z, x, y'
'z+1/2, -x+1/4, -y+3/4'
'-z+1/4, -x+3/4, y+1/2'
'-z+3/4, x+1/2, -y+1/4'
'y, z, x'
'-y+3/4, z+1/2, -x+1/4'
'y+1/2, -z+1/4, -x+3/4'
'-y+1/4, -z+3/4, x+1/2'
'y+3/4, x+1/4, -z'
'-y+1/2, -x+1/2, -z+1/2'
'y+1/4, -x, z+3/4'
'-y, x+3/4, z+1/4'
'x+3/4, z+1/4, -y'
'-x, z+3/4, y+1/4'
'-x+1/2, -z+1/2, -y+1/2'
'x+1/4, -z, y+3/4'
'z+3/4, y+1/4, -x'
'z+1/4, -y, x+3/4'
'-z, y+3/4, x+1/4'
'-z+1/2, -y+1/2, -x+1/2'
'x, y+1/2, z+1/2'
'-x+1/4, -y+5/4, z+1'
'-x+3/4, y+1, -z+3/4'
'x+1/2, -y+3/4, -z+5/4'
'z, x+1/2, y+1/2'
'z+1/2, -x+3/4, -y+5/4'
'-z+1/4, -x+5/4, y+1'
'-z+3/4, x+1, -y+3/4'
'y, z+1/2, x+1/2'
'-y+3/4, z+1, -x+3/4'
'y+1/2, -z+3/4, -x+5/4'
'-y+1/4, -z+5/4, x+1'
'y+3/4, x+3/4, -z+1/2'
'-y+1/2, -x+1, -z+1'
'y+1/4, -x+1/2, z+5/4'
'-y, x+5/4, z+3/4'
'x+3/4, z+3/4, -y+1/2'
'-x, z+5/4, y+3/4'
'-x+1/2, -z+1, -y+1'
'x+1/4, -z+1/2, y+5/4'
'z+3/4, y+3/4, -x+1/2'
'z+1/4, -y+1/2, x+5/4'
'-z, y+5/4, x+3/4'
'-z+1/2, -y+1, -x+1'
'x+1/2, y, z+1/2'
'-x+3/4, -y+3/4, z+1'
'-x+5/4, y+1/2, -z+3/4'
'x+1, -y+1/4, -z+5/4'
'z+1/2, x, y+1/2'
'z+1, -x+1/4, -y+5/4'
'-z+3/4, -x+3/4, y+1'
'-z+5/4, x+1/2, -y+3/4'
'y+1/2, z, x+1/2'
'-y+5/4, z+1/2, -x+3/4'
'y+1, -z+1/4, -x+5/4'
'-y+3/4, -z+3/4, x+1'
'y+5/4, x+1/4, -z+1/2'
'-y+1, -x+1/2, -z+1'
'y+3/4, -x, z+5/4'
'-y+1/2, x+3/4, z+3/4'
'x+5/4, z+1/4, -y+1/2'
'-x+1/2, z+3/4, y+3/4'
'-x+1, -z+1/2, -y+1'
'x+3/4, -z, y+5/4'
'z+5/4, y+1/4, -x+1/2'
'z+3/4, -y, x+5/4'
'-z+1/2, y+3/4, x+3/4'
'-z+1, -y+1/2, -x+1'
'x+1/2, y+1/2, z'
'-x+3/4, -y+5/4, z+1/2'
'-x+5/4, y+1, -z+1/4'
'x+1, -y+3/4, -z+3/4'
'z+1/2, x+1/2, y'
'z+1, -x+3/4, -y+3/4'
'-z+3/4, -x+5/4, y+1/2'
'-z+5/4, x+1, -y+1/4'
'y+1/2, z+1/2, x'
'-y+5/4, z+1, -x+1/4'
'y+1, -z+3/4, -x+3/4'
'-y+3/4, -z+5/4, x+1/2'
'y+5/4, x+3/4, -z'
'-y+1, -x+1, -z+1/2'
'y+3/4, -x+1/2, z+3/4'
'-y+1/2, x+5/4, z+1/4'
'x+5/4, z+3/4, -y'
'-x+1/2, z+5/4, y+1/4'
'-x+1, -z+1, -y+1/2'
'x+3/4, -z+1/2, y+3/4'
'z+5/4, y+3/4, -x'
'z+3/4, -y+1/2, x+3/4'
'-z+1/2, y+5/4, x+1/4'
'-z+1, -y+1, -x+1/2'
'-x, -y, -z'
'x-1/4, y-3/4, -z-1/2'
'x-3/4, -y-1/2, z-1/4'
'-x-1/2, y-1/4, z-3/4'
'-z, -x, -y'
'-z-1/2, x-1/4, y-3/4'
'z-1/4, x-3/4, -y-1/2'
'z-3/4, -x-1/2, y-1/4'
'-y, -z, -x'
'y-3/4, -z-1/2, x-1/4'
'-y-1/2, z-1/4, x-3/4'
'y-1/4, z-3/4, -x-1/2'
'-y-3/4, -x-1/4, z'
'y-1/2, x-1/2, z-1/2'
'-y-1/4, x, -z-3/4'
'y, -x-3/4, -z-1/4'
'-x-3/4, -z-1/4, y'
'x, -z-3/4, -y-1/4'
'x-1/2, z-1/2, y-1/2'
'-x-1/4, z, -y-3/4'
'-z-3/4, -y-1/4, x'
'-z-1/4, y, -x-3/4'
'z, -y-3/4, -x-1/4'
'z-1/2, y-1/2, x-1/2'
'-x, -y+1/2, -z+1/2'
'x-1/4, y-1/4, -z'
'x-3/4, -y, z+1/4'
'-x-1/2, y+1/4, z-1/4'
'-z, -x+1/2, -y+1/2'
'-z-1/2, x+1/4, y-1/4'
'z-1/4, x-1/4, -y'
'z-3/4, -x, y+1/4'
'-y, -z+1/2, -x+1/2'
'y-3/4, -z, x+1/4'
'-y-1/2, z+1/4, x-1/4'
'y-1/4, z-1/4, -x'
'-y-3/4, -x+1/4, z+1/2'
'y-1/2, x, z'
'-y-1/4, x+1/2, -z-1/4'
'y, -x-1/4, -z+1/4'
'-x-3/4, -z+1/4, y+1/2'
'x, -z-1/4, -y+1/4'
'x-1/2, z, y'
'-x-1/4, z+1/2, -y-1/4'
'-z-3/4, -y+1/4, x+1/2'
'-z-1/4, y+1/2, -x-1/4'
'z, -y-1/4, -x+1/4'
'z-1/2, y, x'
'-x+1/2, -y, -z+1/2'
'x+1/4, y-3/4, -z'
'x-1/4, -y-1/2, z+1/4'
'-x, y-1/4, z-1/4'
'-z+1/2, -x, -y+1/2'
'-z, x-1/4, y-1/4'
'z+1/4, x-3/4, -y'
'z-1/4, -x-1/2, y+1/4'
'-y+1/2, -z, -x+1/2'
'y-1/4, -z-1/2, x+1/4'
'-y, z-1/4, x-1/4'
'y+1/4, z-3/4, -x'
'-y-1/4, -x-1/4, z+1/2'
'y, x-1/2, z'
'-y+1/4, x, -z-1/4'
'y+1/2, -x-3/4, -z+1/4'
'-x-1/4, -z-1/4, y+1/2'
'x+1/2, -z-3/4, -y+1/4'
'x, z-1/2, y'
'-x+1/4, z, -y-1/4'
'-z-1/4, -y-1/4, x+1/2'
'-z+1/4, y, -x-1/4'
'z+1/2, -y-3/4, -x+1/4'
'z, y-1/2, x'
'-x+1/2, -y+1/2, -z'
'x+1/4, y-1/4, -z-1/2'
'x-1/4, -y, z-1/4'
'-x, y+1/4, z-3/4'
'-z+1/2, -x+1/2, -y'
'-z, x+1/4, y-3/4'
'z+1/4, x-1/4, -y-1/2'
'z-1/4, -x, y-1/4'
'-y+1/2, -z+1/2, -x'
'y-1/4, -z, x-1/4'
'-y, z+1/4, x-3/4'
'y+1/4, z-1/4, -x-1/2'
'-y-1/4, -x+1/4, z'
'y, x, z-1/2'
'-y+1/4, x+1/2, -z-3/4'
'y+1/2, -x-1/4, -z-1/4'
'-x-1/4, -z+1/4, y'
'x+1/2, -z-1/4, -y-1/4'
'x, z, y-1/2'
'-x+1/4, z+1/2, -y-3/4'
'-z-1/4, -y+1/4, x'
'-z+1/4, y+1/2, -x-3/4'
'z+1/2, -y-1/4, -x-1/4'
'z, y, x-1/2'

loop_
_atom_site_label
_atom_site_type_symbol
_atom_site_fract_x
_atom_site_fract_y
_atom_site_fract_z
_atom_site_U_iso_or_equiv
_atom_site_adp_type
_atom_site_occupancy
_atom_site_site_symmetry_order
_atom_site_calc_flag
_atom_site_refinement_flags_posn
_atom_site_refinement_flags_adp
_atom_site_refinement_flags_occupancy
Er1 Er 0.5000 0.2500 0.5000 0.01746(19) Uani 1 6 d S T P
Co1 Co 0.5000 0.2500 0.2500 0.0151(3) Uani 1 6 d S T P
Co2 Co 0.6250 0.1250 0.1250 0.0360(6) Uani 1 12 d S T P
C1 C 0.49670(18) 0.24179(19) 0.37263(19) 0.0251(11) Uani 1 1 d . . .
C2 C 0.5549(2) 0.2474(2) 0.37935(19) 0.0369(13) Uani 1 1 d . . .
H4A H 0.5726 0.2178 0.3636 0.044 Uiso 1 1 calc R U .
H4B H 0.5669 0.2790 0.3620 0.044 Uiso 1 1 calc R U .
O1 O 0.56680(13) 0.2500 0.43320(13) 0.0275(10) Uani 1 2 d S T P
O2 O 0.46925(14) 0.24169(14) 0.41373(13) 0.0328(8) Uani 1 1 d . . .
O3 O 0.47785(14) 0.23669(14) 0.32806(14) 0.0296(8) Uani 1 1 d . . .
O4 O 0.6250 0.2064(2) 0.1250 0.0531(16) Uani 1 2 d S T P
H4 H 0.5952 0.2171 0.1198 0.080 Uiso 0.5 1 calc R U P
O5 O 0.6250 0.3315(8) 0.1250 0.224(8) Uani 1 2 d S T P

loop_
_atom_site_aniso_label
_atom_site_aniso_U_11
_atom_site_aniso_U_22
_atom_site_aniso_U_33
_atom_site_aniso_U_23
_atom_site_aniso_U_13
_atom_site_aniso_U_12
Er1 0.01746(19) 0.01746(19) 0.01746(19) -0.00513(10) 0.00513(10) -0.00513(10)
Co1 0.0151(3) 0.0151(3) 0.0151(3) -0.0008(3) 0.0008(3) 0.0008(3)
Co2 0.0360(6) 0.0360(6) 0.0360(6) 0.000 0.000 0.000
C1 0.030(3) 0.021(2) 0.025(3) -0.0041(17) 0.0044(18) 0.0002(17)
C2 0.028(3) 0.062(4) 0.021(2) -0.004(2) 0.0068(19) -0.009(2)
O1 0.0210(14) 0.040(3) 0.0210(14) -0.0062(14) 0.0015(17) -0.0062(14)
O2 0.0253(18) 0.046(2) 0.0268(19) -0.0088(16) 0.0061(14) -0.0040(15)
O3 0.0301(18) 0.0337(19) 0.0248(18) -0.0013(14) -0.0001(14) -0.0030(15)
O4 0.036(3) 0.039(3) 0.084(5) 0.000 -0.006(3) 0.000
O5 0.22(2) 0.19(2) 0.26(2) 0.000 0.063(19) 0.000

loop_
_atom_type_symbol
_atom_type_description
_atom_type_scat_dispersion_real
_atom_type_scat_dispersion_imag
_atom_type_scat_source
C C 0.0033 0.0016 'International Tables Vol C Tables 4.2.6.8 and 6.1.1.4'
H H 0.0000 0.0000 'International Tables Vol C Tables 4.2.6.8 and 6.1.1.4'
O O 0.0106 0.0060 'International Tables Vol C Tables 4.2.6.8 and 6.1.1.4'
Co Co 0.3494 0.9721 'International Tables Vol C Tables 4.2.6.8 and 6.1.1.4'
Er Er -0.2586 4.9576 'International Tables Vol C Tables 4.2.6.8 and 6.1.1.4'

loop_
_geom_angle_atom_site_label_1
_geom_angle_atom_site_label_2
_geom_angle_atom_site_label_3
_geom_angle
_geom_angle_site_symmetry_1
_geom_angle_site_symmetry_3
O2 Er1 O2 78.54(14) 72 18_645
O2 Er1 O2 86.69(18) 72 60_554
O2 Er1 O2 145.05(17) 18_645 60_554
O2 Er1 O2 78.54(14) 72 85_446
O2 Er1 O2 78.54(14) 18_645 85_446
O2 Er1 O2 129.46(17) 60_554 85_446
O2 Er1 O2 145.05(17) 72 78_455
O2 Er1 O2 129.46(17) 18_645 78_455
O2 Er1 O2 78.54(14) 60_554 78_455
O2 Er1 O2 86.69(18) 85_446 78_455
O2 Er1 O2 129.46(17) 72 .
O2 Er1 O2 86.69(18) 18_645 .
O2 Er1 O2 78.54(14) 60_554 .
O2 Er1 O2 145.05(17) 85_446 .
O2 Er1 O2 78.54(14) 78_455 .
O2 Er1 O1 64.73(8) 72 .
O2 Er1 O1 72.52(9) 18_645 .
O2 Er1 O1 72.52(9) 60_554 .
O2 Er1 O1 136.65(9) 85_446 .
O2 Er1 O1 136.65(9) 78_455 .
O2 Er1 O1 64.73(8) . .
O2 Er1 O1 72.52(9) 72 60_554
O2 Er1 O1 136.65(9) 18_645 60_554
O2 Er1 O1 64.73(8) 60_554 60_554
O2 Er1 O1 64.73(8) 85_446 60_554
O2 Er1 O1 72.52(9) 78_455 60_554
O2 Er1 O1 136.65(9) . 60_554
O1 Er1 O1 120.0 . 60_554
O2 Er1 O1 136.65(9) 72 78_455
O2 Er1 O1 64.73(8) 18_645 78_455
O2 Er1 O1 136.65(9) 60_554 78_455
O2 Er1 O1 72.52(9) 85_446 78_455
O2 Er1 O1 64.73(8) 78_455 78_455
O2 Er1 O1 72.52(9) . 78_455
O1 Er1 O1 120.0 . 78_455
O1 Er1 O1 120.0 60_554 78_455
O3 Co1 O3 93.36(14) . 106_665
O3 Co1 O3 86.64(14) . 34_545
O3 Co1 O3 180.00(19) 106_665 34_545
O3 Co1 O3 86.64(14) . 55_554
O3 Co1 O3 93.36(14) 106_665 55_554
O3 Co1 O3 86.64(14) 34_545 55_554
O3 Co1 O3 93.36(14) . 175_556
O3 Co1 O3 86.64(14) 106_665 175_556
O3 Co1 O3 93.36(14) 34_545 175_556
O3 Co1 O3 180.00(19) 55_554 175_556
O3 Co1 O3 180.0 . 121_655
O3 Co1 O3 86.64(14) 106_665 121_655
O3 Co1 O3 93.36(14) 34_545 121_655
O3 Co1 O3 93.36(14) 55_554 121_655
O3 Co1 O3 86.64(14) 175_556 121_655
O4 Co2 O4 180.0 34_545 57_554
O4 Co2 O4 90.0 34_545 26_644
O4 Co2 O4 90.0 57_554 26_644
O4 Co2 O4 90.0 34_545 77_545
O4 Co2 O4 90.0 57_554 77_545
O4 Co2 O4 90.0 26_644 77_545
O4 Co2 O4 90.0 34_545 30_554
O4 Co2 O4 90.0 57_554 30_554
O4 Co2 O4 90.0 26_644 30_554
O4 Co2 O4 180.0 77_545 30_554
O4 Co2 O4 90.0 34_545 .
O4 Co2 O4 90.0 57_554 .
O4 Co2 O4 180.0 26_644 .
O4 Co2 O4 90.0 77_545 .
O4 Co2 O4 90.0 30_554 .
O3 C1 O2 123.1(4) . .
O3 C1 C2 119.8(4) . .
O2 C1 C2 117.0(4) . .
O1 C2 C1 109.2(4) . .
O1 C2 H4A 109.8 . .
C1 C2 H4A 109.8 . .
O1 C2 H4B 109.8 . .
C1 C2 H4B 109.8 . .
H4A C2 H4B 108.3 . .
C2 O1 C2 115.0(5) 72 .
C2 O1 Er1 122.5(3) 72 .
C2 O1 Er1 122.5(3) . .
C1 O2 Er1 126.5(3) . .
C1 O3 Co1 138.4(3) . .
Co2 O4 H4 109.5 . .

loop_
_geom_bond_atom_site_label_1
_geom_bond_atom_site_label_2
_geom_bond_distance
_geom_bond_site_symmetry_2
Er1 O2 2.348(3) 72
Er1 O2 2.348(3) 18_645
Er1 O2 2.348(3) 60_554
Er1 O2 2.348(3) 85_446
Er1 O2 2.348(3) 78_455
Er1 O2 2.348(3) .
Er1 O1 2.413(5) .
Er1 O1 2.413(5) 60_554
Er1 O1 2.413(5) 78_455
Co1 O3 2.100(4) .
Co1 O3 2.100(4) 106_665
Co1 O3 2.100(4) 34_545
Co1 O3 2.100(4) 55_554
Co1 O3 2.100(4) 175_556
Co1 O3 2.100(4) 121_655
Co2 O4 2.079(6) 34_545
Co2 O4 2.079(6) 57_554
Co2 O4 2.079(6) 26_644
Co2 O4 2.079(6) 77_545
Co2 O4 2.079(6) 30_554
Co2 O4 2.079(6) .
C1 O3 1.243(6) .
C1 O2 1.262(6) .
C1 C2 1.503(7) .
C2 O1 1.410(6) .
C2 H4A 0.9700 .
C2 H4B 0.9700 .
O1 C2 1.410(6) 72
O4 H4 0.8200 .

loop_
_geom_torsion_atom_site_label_1
_geom_torsion_atom_site_label_2
_geom_torsion_atom_site_label_3
_geom_torsion_atom_site_label_4
_geom_torsion
_geom_torsion_site_symmetry_4
O3 C1 C2 O1 -177.1(4) .
O2 C1 C2 O1 1.8(6) .
C1 C2 O1 C2 176.8(5) 72
C1 C2 O1 Er1 -3.2(5) .
O3 C1 O2 Er1 179.3(3) .
C2 C1 O2 Er1 0.4(6) .
O2 C1 O3 Co1 162.7(4) .
C2 C1 O3 Co1 -18.4(8) .
